data_2013054
loop_
_publ_author_name
'Sawada, Keiju'
'Yamase, Toshihiro'

_publ_section_title
;
 Nonasodium decatungstodysprosate pentatriacontahydrate
;
_journal_issue 11
_journal_name_full 'Acta Crystallographica Section C'
_journal_page_first i149
_journal_page_last i151
_journal_paper_doi 10.1107/S0108270102016773
_journal_volume 58
_journal_year 2002
_chemical_formula_iupac 'Na9 [Dy (W5 O18)2] , 35H2 O'
_chemical_formula_moiety '9Na + , Dy O36 W10 9- , 35H2 O'
_chemical_formula_sum 'Dy H70 Na9 O71 W10'
_chemical_formula_weight 3414.54
_chemical_name_common Decatungstodysprosate
_chemical_name_systematic
;
Nonasodium decatungstodysprosate pentatriacontahydrate
;
_space_group_IT_number 2
_symmetry_cell_setting triclinic
_symmetry_space_group_name_Hall '-P 1'
_symmetry_space_group_name_H-M 'P -1'
_atom_sites_solution_primary direct
_atom_sites_solution_secondary difmap
_cell_angle_alpha 105.5190(10)
_cell_angle_beta 91.231(2)
_cell_angle_gamma 82.789(2)
_cell_formula_units_Z 2
_cell_length_a 13.0914(8)
_cell_length_b 20.5067(12)
_cell_length_c 12.7721(6)
_cell_measurement_reflns_used 27035
_cell_measurement_temperature 296(2)
_cell_measurement_theta_max 27.5
_cell_measurement_theta_min 1.6
_cell_volume 3277.4(3)
_computing_cell_refinement PROCESS-AUTO
_computing_data_collection 'PROCESS-AUTO (Rigaku Corporation, 1998)'
_computing_data_reduction
;
CrystalStructure (Molecular Structure Corporation & Rigaku Corporation, 2001)
;
_computing_molecular_graphics 'ORTEP3 for Windows (Farrugia, 1997)'
_computing_structure_refinement 'SHELXL97 (Sheldrick, 1997)'
_computing_structure_solution 'SHELXS97 (Sheldrick, 1990)'
_diffrn_ambient_temperature 296(2)
_diffrn_detector_area_resol_mean 10.00
_diffrn_measured_fraction_theta_full 0.984
_diffrn_measured_fraction_theta_max 0.984
_diffrn_measurement_device_type 'Rigaku RAXIS-RAPID'
_diffrn_measurement_method \w
_diffrn_radiation_monochromator graphite
_diffrn_radiation_source 'fine-focus sealed tube'
_diffrn_radiation_type MoK\a
_diffrn_radiation_wavelength 0.71069
_diffrn_reflns_av_R_equivalents 0.052
_diffrn_reflns_limit_h_max 16
_diffrn_reflns_limit_h_min 0
_diffrn_reflns_limit_k_max 26
_diffrn_reflns_limit_k_min -26
_diffrn_reflns_limit_l_max 16
_diffrn_reflns_limit_l_min -16
_diffrn_reflns_number 33444
_diffrn_reflns_theta_full 27.48
_diffrn_reflns_theta_max 27.48
_diffrn_reflns_theta_min 1.04
_diffrn_standards_decay_% 0
_diffrn_standards_interval_time 0
_diffrn_standards_number 0
_exptl_absorpt_coefficient_mu 18.783
_exptl_absorpt_correction_T_max 0.315
_exptl_absorpt_correction_T_min 0.179
_exptl_absorpt_correction_type numerical
_exptl_absorpt_process_details '(NUMABS; Higashi, 1999)'
_exptl_crystal_colour colourless
_exptl_crystal_density_diffrn 3.460
_exptl_crystal_density_meas ?
_exptl_crystal_density_method 'not measured'
_exptl_crystal_description prism
_exptl_crystal_F_000 3086
_exptl_crystal_size_max 0.14
_exptl_crystal_size_mid 0.12
_exptl_crystal_size_min 0.08
_refine_diff_density_max 4.44
_refine_diff_density_min -3.19
_refine_ls_extinction_coef 0.00070(3)
_refine_ls_extinction_expression Fc^*^=kFc[1+0.001xFc^2^\l^3^/sin(2\q)]^-1/4^
_refine_ls_extinction_method 'SHELXL97 (Sheldrick, 1997)'
_refine_ls_goodness_of_fit_ref 1.176
_refine_ls_hydrogen_treatment undef
_refine_ls_matrix_type full
_refine_ls_number_parameters 821
_refine_ls_number_reflns 14785
_refine_ls_number_restraints 426
_refine_ls_restrained_S_all 1.165
_refine_ls_R_factor_all 0.046
_refine_ls_R_factor_gt 0.036
_refine_ls_shift/su_max 0.031
_refine_ls_shift/su_mean 0.001
_refine_ls_structure_factor_coef Fsqd
_refine_ls_weighting_details 'calc w = 1/[\s^2^(Fo^2^)+(0.0579P)^2^+24.6886P] where P=(Fo^2^+2Fc^2^)/3'
_refine_ls_weighting_scheme calc
_refine_ls_wR_factor_gt 0.088
_refine_ls_wR_factor_ref 0.104
_reflns_number_gt 13098
_reflns_number_total 14785
_reflns_threshold_expression I>2\s(I)
_cod_data_source_file ta1388.cif
_cod_data_source_block I
_cod_depositor_comments
;
The following automatic conversions were performed:

'_exptl_crystal_density_meas' value 'not measured' was changed to '?'
- the value is perceived as not measured.

Automatic conversion script
Id: cif_fix_values 3008 2015-01-20 13:52:24Z robertas 
;
_cod_database_code 2013054
_cod_database_fobs_code 2013054

loop_
_symmetry_equiv_pos_as_xyz
'x, y, z'
'-x, -y, -z'

loop_
_atom_site_label
_atom_site_fract_x
_atom_site_fract_y
_atom_site_fract_z
_atom_site_U_iso_or_equiv
_atom_site_adp_type
_atom_site_calc_flag
_atom_site_refinement_flags
_atom_site_occupancy
_atom_site_disorder_assembly
_atom_site_disorder_group
_atom_site_type_symbol
W1 0.19777(3) 0.15618(2) 0.07585(3) 0.00807(8) Uani d . 1 . . W
W2 0.06976(3) 0.30697(2) 0.16294(3) 0.00813(8) Uani d . 1 . . W
W3 -0.06830(3) 0.24961(2) 0.32232(3) 0.00833(8) Uani d . 1 . . W
W4 0.06021(3) 0.09708(2) 0.23668(3) 0.00845(8) Uani d . 1 . . W
W5 -0.05693(3) 0.17255(2) 0.05733(3) 0.00894(8) Uani d . 1 . . W
W6 0.27757(3) 0.23014(2) 0.66701(3) 0.00821(8) Uani d . 1 . . W
W7 0.46879(3) 0.17046(2) 0.49337(3) 0.00849(8) Uani d . 1 . . W
W8 0.46517(3) 0.31991(2) 0.45000(3) 0.00816(8) Uani d . 1 . . W
W9 0.27257(3) 0.38072(2) 0.62300(3) 0.00812(8) Uani d . 1 . . W
W10 0.49113(3) 0.30625(2) 0.70245(3) 0.00863(8) Uani d . 1 . . W
Dy 0.21823(3) 0.23691(2) 0.37660(3) 0.00801(9) Uani d . 1 . . Dy
Na1 0.5690(3) 0.3793(2) 1.1999(4) 0.0212(9) Uani d . 1 . . Na
Na2 0.5479(3) 0.2071(2) 1.0587(3) 0.0162(8) Uani d . 1 . . Na
Na3 0.5470(3) 0.0621(2) 0.8186(3) 0.0189(8) Uani d . 1 . . Na
Na4 0.2821(3) 0.0108(2) 0.7962(4) 0.0232(9) Uani d . 1 . . Na
Na5 -0.0093(3) 0.0578(2) 0.6338(3) 0.0155(8) Uani d . 1 . . Na
Na6 -0.1022(3) 0.2327(2) 0.6872(3) 0.0175(8) Uani d . 1 . . Na
Na7 -0.1358(3) 0.4120(2) 0.7473(4) 0.0209(8) Uani d . 1 . . Na
Na8 -0.2059(3) 0.5634(2) 0.9698(3) 0.0183(8) Uani d . 1 . . Na
Na9 -0.1030(3) 0.4907(2) 0.5656(4) 0.0199(8) Uani d . 1 . . Na
O1 0.2862(5) 0.1177(3) -0.0277(6) 0.0156(13) Uani d U 1 . . O
O2 0.0689(5) 0.3828(3) 0.1283(6) 0.0166(14) Uani d U 1 . . O
O3 -0.1758(5) 0.2843(3) 0.4053(6) 0.0134(13) Uani d U 1 . . O
O4 0.0491(5) 0.0193(3) 0.2584(6) 0.0154(13) Uani d U 1 . . O
O5 -0.1470(5) 0.1543(4) -0.0437(6) 0.0186(14) Uani d U 1 . . O
O6 0.2162(5) 0.1994(3) 0.7592(6) 0.0150(13) Uani d U 1 . . O
O7 0.5485(5) 0.0944(3) 0.4555(6) 0.0166(14) Uani d U 1 . . O
O8 0.5403(5) 0.3576(3) 0.3780(6) 0.0132(13) Uani d U 1 . . O
O9 0.2048(5) 0.4605(3) 0.6794(6) 0.0149(13) Uani d U 1 . . O
O10 0.5769(5) 0.3279(3) 0.8074(6) 0.0156(13) Uani d U 1 . . O
O11 0.1704(5) 0.2486(3) 0.0596(5) 0.0108(12) Uani d U 1 . . O
O12 -0.0471(5) 0.3262(3) 0.2630(5) 0.0099(12) Uani d U 1 . . O
O13 -0.0547(5) 0.1541(3) 0.3231(5) 0.0108(12) Uani d U 1 . . O
O14 0.1634(5) 0.0777(3) 0.1219(5) 0.0134(13) Uani d U 1 . . O
O15 0.0703(5) 0.1411(3) -0.0178(5) 0.0118(12) Uani d U 1 . . O
O16 -0.0328(5) 0.2644(3) 0.0549(5) 0.0123(13) Uani d U 1 . . O
O17 -0.1421(5) 0.2184(3) 0.1826(5) 0.0108(12) Uani d U 1 . . O
O18 -0.0396(5) 0.0951(3) 0.1130(5) 0.0091(12) Uani d U 1 . . O
O19 0.2744(5) 0.1822(3) 0.1950(6) 0.0118(12) Uani d U 1 . . O
O20 0.1589(5) 0.3145(3) 0.2728(5) 0.0099(12) Uani d U 1 . . O
O21 0.0374(5) 0.2651(3) 0.4140(6) 0.0123(13) Uani d U 1 . . O
O22 0.1526(5) 0.1313(3) 0.3351(5) 0.0109(12) Uani d U 1 . . O
O23 0.3807(4) 0.1543(3) 0.6037(5) 0.0078(11) Uani d U 1 . . O
O24 0.5355(4) 0.2277(3) 0.4241(5) 0.0081(12) Uani d U 1 . . O
O25 0.3735(5) 0.4002(3) 0.5291(5) 0.0092(12) Uani d U 1 . . O
O26 0.2201(5) 0.3269(3) 0.7084(5) 0.0105(12) Uani d U 1 . . O
O27 0.3929(5) 0.2655(3) 0.7665(5) 0.0096(12) Uani d U 1 . . O
O28 0.5476(5) 0.2160(3) 0.6270(6) 0.0127(13) Uani d U 1 . . O
O29 0.5440(5) 0.3368(3) 0.5906(5) 0.0105(12) Uani d U 1 . . O
O30 0.3896(5) 0.3866(3) 0.7301(5) 0.0124(13) Uani d U 1 . . O
O31 0.1997(5) 0.2138(3) 0.5496(5) 0.0100(12) Uani d U 1 . . O
O32 0.3670(5) 0.1606(3) 0.3961(5) 0.0103(12) Uani d U 1 . . O
O33 0.3649(5) 0.2926(3) 0.3589(5) 0.0108(12) Uani d U 1 . . O
O34 0.1964(5) 0.3449(3) 0.5094(5) 0.0099(12) Uani d U 1 . . O
O35 0.0580(4) 0.2021(3) 0.1917(5) 0.0049(11) Uani d U 1 . . O
O36 0.3770(4) 0.2778(3) 0.5683(5) 0.0090(12) Uani d U 1 . . O
O37 0.7442(6) 0.4065(4) 1.2359(7) 0.0241(16) Uani d U 1 . . O
O38 0.4955(6) 0.4977(4) 1.2790(6) 0.0237(16) Uani d U 1 . . O
O39 0.5502(6) 0.4141(4) 1.0320(6) 0.0253(16) Uani d U 1 . . O
O40 0.6562(6) 0.2629(4) 1.2012(6) 0.0244(16) Uani d U 1 . . O
O41 0.4325(5) 0.3100(4) 1.1485(6) 0.0210(15) Uani d U 1 . . O
O42 0.4878(6) 0.1531(4) 1.1828(7) 0.0221(15) Uani d U 1 . . O
O43 0.6526(7) 0.2484(5) 0.9507(9) 0.042(2) Uani d U 1 . . O
O44 0.6590(5) 0.1026(4) 0.9715(6) 0.0205(15) Uani d U 1 . . O
O45 0.4484(5) 0.1703(3) 0.8944(6) 0.0151(13) Uani d U 1 . . O
O46 0.6520(6) 0.0936(4) 0.6867(7) 0.0297(18) Uani d U 1 . . O
O47 0.6496(6) -0.0390(4) 0.7728(6) 0.0221(15) Uani d U 1 . . O
O48 0.4082(5) 0.0376(4) 0.6851(6) 0.0187(14) Uani d U 1 . . O
O49 0.4402(6) -0.0115(4) 0.8922(6) 0.0229(16) Uani d U 1 . . O
O50 0.2022(5) -0.0247(3) 0.9295(6) 0.0173(14) Uani d U 1 . . O
O51 0.2377(6) -0.0913(4) 0.6645(7) 0.0305(18) Uani d U 1 . . O
O52 0.1267(5) 0.0820(4) 0.7660(6) 0.0179(14) Uani d U 1 . . O
O53 -0.1180(6) 0.0220(4) 0.4802(6) 0.0226(16) Uani d U 1 . . O
O54 -0.1491(5) 0.1367(3) 0.7335(6) 0.0167(14) Uani d U 1 . . O
O55 0.0146(5) 0.1517(4) 0.5531(6) 0.0194(15) Uani d U 1 . . O
O56 0.0179(5) 0.2597(4) 0.8422(6) 0.0200(15) Uani d U 1 . . O
O57 -0.2425(6) 0.2165(4) 0.5552(7) 0.0288(18) Uani d U 1 . . O
O58 -0.2096(5) 0.3273(4) 0.7990(6) 0.0199(15) Uani d U 1 . . O
O59 -0.0097(5) 0.3202(4) 0.6376(6) 0.0177(14) Uani d U 1 . . O
O60 -0.0997(6) 0.4577(4) 0.9423(6) 0.0225(16) Uani d U 1 . . O
O61 -0.2799(6) 0.5088(4) 0.8016(6) 0.0213(15) Uani d U 1 . . O
O62 -0.3541(6) 0.5353(4) 1.0544(6) 0.0242(16) Uani d U 1 . . O
O63 -0.0966(5) 0.6111(4) 1.1130(6) 0.0215(15) Uani d U 1 . . O
O64 -0.2978(5) 0.6763(3) 1.0194(6) 0.0159(14) Uani d U 1 . . O
O65 -0.0168(5) 0.4898(3) 0.7282(6) 0.0184(14) Uani d U 1 . . O
O66 -0.2051(5) 0.4070(4) 0.5728(6) 0.0214(15) Uani d U 1 . . O
O67 -0.2417(5) 0.5702(3) 0.6463(6) 0.0141(13) Uani d U 1 . . O
O68 -0.0207(5) 0.5816(3) 0.5463(6) 0.0166(14) Uani d U 1 . . O
O69 -0.1830(6) 0.3581(4) 0.0205(7) 0.0332(19) Uani d U 1 . . O
O70 0.6127(5) 0.4733(3) 0.5183(6) 0.0178(14) Uani d U 1 . . O
O71 0.7361(6) -0.0449(4) 0.5443(7) 0.0277(17) Uani d U 1 . . O

loop_
_atom_site_aniso_label
_atom_site_aniso_U_11
_atom_site_aniso_U_22
_atom_site_aniso_U_33
_atom_site_aniso_U_12
_atom_site_aniso_U_13
_atom_site_aniso_U_23
W1 0.00810(16) 0.00650(15) 0.00981(17) -0.00300(11) -0.00007(12) 0.00157(13)
W2 0.00956(16) 0.00580(15) 0.00974(17) -0.00274(11) -0.00141(12) 0.00258(13)
W3 0.00729(15) 0.00847(15) 0.00948(17) -0.00262(11) -0.00068(12) 0.00212(13)
W4 0.00948(16) 0.00647(15) 0.01054(17) -0.00432(12) -0.00126(12) 0.00281(13)
W5 0.00838(16) 0.00967(16) 0.00932(17) -0.00446(12) -0.00223(12) 0.00215(13)
W6 0.00836(16) 0.00755(15) 0.00983(17) -0.00391(12) -0.00108(12) 0.00300(13)
W7 0.00807(16) 0.00639(15) 0.01087(17) -0.00170(11) -0.00097(12) 0.00177(13)
W8 0.00836(16) 0.00736(15) 0.00970(17) -0.00428(12) -0.00069(12) 0.00245(13)
W9 0.00828(15) 0.00585(15) 0.00985(17) -0.00257(11) -0.00095(12) 0.00076(13)
W10 0.00797(16) 0.00900(16) 0.00911(17) -0.00369(12) -0.00229(12) 0.00169(13)
Dy 0.00815(18) 0.00600(17) 0.01030(19) -0.00304(13) -0.00126(14) 0.00201(15)
Na1 0.023(2) 0.0189(19) 0.022(2) -0.0071(16) -0.0028(17) 0.0045(17)
Na2 0.0160(18) 0.0154(18) 0.017(2) -0.0033(14) -0.0003(15) 0.0034(16)
Na3 0.0184(19) 0.0172(19) 0.018(2) 0.0007(15) -0.0026(16) 0.0007(17)
Na4 0.022(2) 0.023(2) 0.029(2) -0.0063(16) 0.0019(18) 0.0122(19)
Na5 0.0160(18) 0.0111(16) 0.018(2) -0.0052(14) 0.0000(15) 0.0008(15)
Na6 0.0186(19) 0.0137(17) 0.021(2) -0.0031(14) 0.0010(16) 0.0059(16)
Na7 0.028(2) 0.0151(18) 0.022(2) -0.0064(16) -0.0001(17) 0.0066(17)
Na8 0.023(2) 0.0140(18) 0.0145(19) -0.0004(15) -0.0027(16) -0.0010(16)
Na9 0.0185(19) 0.0156(18) 0.026(2) -0.0037(15) 0.0042(16) 0.0045(17)
O1 0.015(3) 0.017(3) 0.017(3) -0.004(2) 0.000(2) 0.008(2)
O2 0.017(3) 0.017(3) 0.018(3) -0.004(2) 0.000(2) 0.008(2)
O3 0.012(3) 0.012(3) 0.015(3) -0.001(2) 0.000(2) 0.001(2)
O4 0.016(3) 0.014(3) 0.019(3) -0.004(2) -0.002(2) 0.007(2)
O5 0.016(3) 0.020(3) 0.022(3) -0.007(2) -0.001(2) 0.006(3)
O6 0.015(3) 0.014(3) 0.020(3) -0.007(2) 0.004(2) 0.010(2)
O7 0.018(3) 0.011(3) 0.020(3) 0.002(2) 0.002(2) 0.003(2)
O8 0.015(3) 0.010(2) 0.015(3) -0.005(2) 0.002(2) 0.003(2)
O9 0.0152(19) 0.0115(19) 0.017(2) -0.0021(15) 0.0010(16) 0.0027(16)
O10 0.012(3) 0.017(3) 0.018(3) -0.007(2) -0.004(2) 0.004(2)
O11 0.013(3) 0.008(2) 0.011(3) -0.002(2) 0.002(2) 0.003(2)
O12 0.010(2) 0.010(2) 0.008(3) 0.000(2) -0.001(2) 0.000(2)
O13 0.015(3) 0.010(2) 0.011(3) -0.007(2) -0.004(2) 0.006(2)
O14 0.014(3) 0.015(3) 0.013(3) -0.004(2) -0.002(2) 0.005(2)
O15 0.014(3) 0.011(3) 0.011(3) -0.006(2) -0.001(2) 0.002(2)
O16 0.011(3) 0.012(3) 0.016(3) -0.001(2) 0.001(2) 0.006(2)
O17 0.006(2) 0.013(3) 0.014(3) -0.004(2) -0.003(2) 0.003(2)
O18 0.011(3) 0.010(2) 0.007(3) -0.007(2) 0.000(2) 0.001(2)
O19 0.010(2) 0.009(2) 0.016(3) 0.000(2) -0.001(2) 0.004(2)
O20 0.010(2) 0.006(2) 0.012(3) -0.002(2) 0.001(2) -0.001(2)
O21 0.014(3) 0.008(2) 0.016(3) -0.006(2) -0.001(2) 0.004(2)
O22 0.011(3) 0.005(2) 0.016(3) -0.001(2) 0.002(2) 0.002(2)
O23 0.009(2) 0.004(2) 0.011(3) -0.0017(19) 0.000(2) 0.002(2)
O24 0.010(2) 0.005(2) 0.006(3) -0.0008(19) -0.001(2) -0.003(2)
O25 0.011(2) 0.005(2) 0.012(3) -0.005(2) -0.002(2) 0.001(2)
O26 0.010(3) 0.011(3) 0.008(3) -0.004(2) -0.004(2) -0.002(2)
O27 0.011(3) 0.010(2) 0.007(3) -0.002(2) -0.002(2) 0.000(2)
O28 0.011(3) 0.011(3) 0.017(3) -0.001(2) -0.001(2) 0.006(2)
O29 0.011(3) 0.012(3) 0.009(3) -0.006(2) -0.003(2) 0.001(2)
O30 0.013(3) 0.011(3) 0.012(3) -0.001(2) -0.003(2) 0.001(2)
O31 0.010(2) 0.009(2) 0.012(3) -0.002(2) 0.002(2) 0.004(2)
O32 0.011(2) 0.006(2) 0.014(3) -0.002(2) 0.000(2) 0.002(2)
O33 0.009(2) 0.008(2) 0.015(3) -0.004(2) -0.001(2) 0.002(2)
O34 0.008(2) 0.011(2) 0.010(3) -0.003(2) -0.007(2) 0.001(2)
O35 0.008(2) 0.002(2) 0.005(2) -0.0015(19) -0.002(2) 0.000(2)
O36 0.008(2) 0.010(2) 0.009(3) -0.003(2) 0.000(2) 0.002(2)
O37 0.025(3) 0.022(3) 0.025(3) -0.007(3) -0.007(3) 0.005(3)
O38 0.026(3) 0.020(3) 0.025(3) -0.007(3) 0.000(3) 0.004(3)
O39 0.033(3) 0.024(3) 0.019(3) -0.009(3) -0.004(3) 0.006(3)
O40 0.018(3) 0.029(3) 0.022(3) -0.004(3) -0.007(3) -0.001(3)
O41 0.020(3) 0.021(3) 0.022(3) -0.004(2) -0.003(3) 0.006(3)
O42 0.019(3) 0.021(3) 0.027(3) -0.006(2) 0.002(3) 0.008(3)
O43 0.037(4) 0.047(4) 0.050(4) -0.006(3) -0.001(3) 0.028(3)
O44 0.021(3) 0.021(3) 0.021(3) -0.006(2) -0.002(3) 0.006(3)
O45 0.013(3) 0.013(3) 0.020(3) -0.003(2) 0.003(2) 0.005(2)
O46 0.027(3) 0.036(3) 0.031(4) -0.010(3) -0.008(3) 0.015(3)
O47 0.023(3) 0.018(3) 0.024(3) -0.002(2) -0.003(3) 0.004(3)
O48 0.022(3) 0.017(3) 0.018(3) -0.005(2) 0.000(2) 0.007(3)
O49 0.019(3) 0.025(3) 0.025(3) -0.003(2) 0.002(3) 0.007(3)
O50 0.015(3) 0.016(3) 0.021(3) -0.008(2) 0.000(2) 0.003(2)
O51 0.029(3) 0.030(3) 0.033(4) -0.005(3) 0.006(3) 0.007(3)
O52 0.017(3) 0.019(3) 0.019(3) -0.010(2) -0.003(2) 0.004(3)
O53 0.021(3) 0.021(3) 0.023(3) -0.005(2) 0.000(3) 0.000(3)
O54 0.021(3) 0.016(3) 0.014(3) -0.003(2) 0.000(2) 0.004(2)
O55 0.018(3) 0.017(3) 0.023(3) -0.004(2) 0.007(2) 0.005(3)
O56 0.019(3) 0.022(3) 0.020(3) -0.001(2) 0.000(2) 0.007(3)
O57 0.025(3) 0.035(3) 0.030(4) -0.005(3) 0.002(3) 0.015(3)
O58 0.016(3) 0.020(3) 0.023(3) -0.003(2) 0.003(2) 0.006(3)
O59 0.017(3) 0.019(3) 0.019(3) -0.004(2) -0.001(2) 0.008(3)
O60 0.025(3) 0.018(3) 0.025(3) -0.002(2) -0.001(3) 0.007(3)
O61 0.025(3) 0.021(3) 0.019(3) -0.005(2) -0.001(3) 0.006(3)
O62 0.030(3) 0.023(3) 0.019(3) -0.008(3) 0.001(3) 0.002(3)
O63 0.018(3) 0.021(3) 0.024(3) 0.000(2) 0.004(3) 0.004(3)
O64 0.017(3) 0.015(3) 0.015(3) -0.005(2) -0.004(2) 0.003(2)
O65 0.020(3) 0.012(3) 0.024(3) -0.002(2) 0.001(2) 0.005(2)
O66 0.018(3) 0.020(3) 0.024(3) -0.002(2) -0.004(3) 0.002(3)
O67 0.015(3) 0.006(2) 0.022(3) -0.001(2) 0.000(2) 0.003(2)
O68 0.021(3) 0.011(3) 0.017(3) 0.000(2) 0.003(2) 0.004(2)
O69 0.029(3) 0.037(4) 0.030(4) 0.011(3) -0.004(3) 0.008(3)
O70 0.017(3) 0.017(3) 0.021(3) -0.009(2) -0.007(2) 0.005(3)
O71 0.033(3) 0.030(3) 0.024(3) -0.014(3) -0.003(3) 0.010(3)

loop_
_atom_type_symbol
_atom_type_description
_atom_type_scat_dispersion_real
_atom_type_scat_dispersion_imag
_atom_type_scat_source
H H 0.0000 0.0000 'International Tables Vol C Tables 4.2.6.8 and 6.1.1.4'
W W -0.8490 6.8722 'International Tables Vol C Tables 4.2.6.8 and 6.1.1.4'
Dy Dy -0.1892 4.4098 'International Tables Vol C Tables 4.2.6.8 and 6.1.1.4'
O O 0.0106 0.0060 'International Tables Vol C Tables 4.2.6.8 and 6.1.1.4'
Na Na 0.0362 0.0249 'International Tables Vol C Tables 4.2.6.8 and 6.1.1.4'

loop_
_geom_angle_atom_site_label_1
_geom_angle_atom_site_label_2
_geom_angle_atom_site_label_3
_geom_angle_site_symmetry_1
_geom_angle_site_symmetry_3
_geom_angle
_geom_angle_publ_flag
O1 W1 O19 . . 104.8(3) n
O1 W1 O11 . . 102.0(3) n
O19 W1 O11 . . 92.9(3) n
O1 W1 O14 . . 101.8(3) n
O19 W1 O14 . . 91.2(3) n
O11 W1 O14 . . 154.0(3) n
O1 W1 O15 . . 96.0(3) n
O19 W1 O15 . . 159.3(3) n
O11 W1 O15 . . 83.5(3) n
O14 W1 O15 . . 83.6(3) n
O1 W1 O35 . . 170.0(3) n
O19 W1 O35 . . 85.2(2) n
O11 W1 O35 . . 77.7(2) n
O14 W1 O35 . . 77.0(2) n
O15 W1 O35 . . 74.1(2) n
O2 W2 O20 . . 103.5(3) n
O2 W2 O11 . . 100.6(3) n
O20 W2 O11 . . 92.5(3) n
O2 W2 O12 . . 102.6(3) n
O20 W2 O12 . . 91.5(3) n
O11 W2 O12 . . 154.9(3) n
O2 W2 O16 . . 98.9(3) n
O20 W2 O16 . . 157.6(3) n
O11 W2 O16 . . 84.0(3) n
O12 W2 O16 . . 82.9(3) n
O2 W2 O35 . . 173.1(3) n
O20 W2 O35 . . 83.4(2) n
O11 W2 O35 . . 78.4(2) n
O12 W2 O35 . . 77.5(2) n
O16 W2 O35 . . 74.2(2) n
O3 W3 O21 . . 103.4(3) n
O3 W3 O13 . . 102.3(3) n
O21 W3 O13 . . 91.5(3) n
O3 W3 O12 . . 101.1(3) n
O21 W3 O12 . . 92.1(3) n
O13 W3 O12 . . 154.7(3) n
O3 W3 O17 . . 97.8(3) n
O21 W3 O17 . . 158.8(3) n
O13 W3 O17 . . 84.7(3) n
O12 W3 O17 . . 83.0(3) n
O3 W3 O35 . . 171.7(3) n
O21 W3 O35 . . 84.8(3) n
O13 W3 O35 . . 78.5(2) n
O12 W3 O35 . . 76.9(2) n
O17 W3 O35 . . 74.0(2) n
O4 W4 O22 . . 103.6(3) n
O4 W4 O14 . . 104.7(3) n
O22 W4 O14 . . 90.3(3) n
O4 W4 O13 . . 101.5(3) n
O22 W4 O13 . . 92.6(3) n
O14 W4 O13 . . 152.2(3) n
O4 W4 O18 . . 99.8(3) n
O22 W4 O18 . . 156.6(3) n
O14 W4 O18 . . 83.5(3) n
O13 W4 O18 . . 83.0(3) n
O4 W4 O35 . . 172.8(3) n
O22 W4 O35 . . 83.6(2) n
O14 W4 O35 . . 76.0(2) n
O13 W4 O35 . . 76.9(2) n
O18 W4 O35 . . 73.1(2) n
O5 W5 O15 . . 103.5(3) n
O5 W5 O18 . . 104.5(3) n
O15 W5 O18 . . 89.0(3) n
O5 W5 O17 . . 102.1(3) n
O15 W5 O17 . . 154.2(3) n
O18 W5 O17 . . 87.6(3) n
O5 W5 O16 . . 101.6(3) n
O15 W5 O16 . . 87.0(3) n
O18 W5 O16 . . 153.9(3) n
O17 W5 O16 . . 84.9(3) n
O5 W5 O35 . . 177.1(3) n
O15 W5 O35 . . 77.9(2) n
O18 W5 O35 . . 77.9(2) n
O17 W5 O35 . . 76.3(2) n
O16 W5 O35 . . 76.0(2) n
O6 W6 O31 . . 104.4(3) n
O6 W6 O23 . . 102.1(3) n
O31 W6 O23 . . 92.9(3) n
O6 W6 O26 . . 101.4(3) n
O31 W6 O26 . . 91.4(3) n
O23 W6 O26 . . 154.3(3) n
O6 W6 O27 . . 96.5(3) n
O31 W6 O27 . . 159.0(3) n
O23 W6 O27 . . 84.3(2) n
O26 W6 O27 . . 82.7(2) n
O6 W6 O36 . . 170.4(3) n
O31 W6 O36 . . 85.1(3) n
O23 W6 O36 . . 78.2(2) n
O26 W6 O36 . . 76.9(2) n
O27 W6 O36 . . 73.9(2) n
O7 W7 O32 . . 104.5(3) n
O7 W7 O24 . . 102.0(3) n
O32 W7 O24 . . 92.9(3) n
O7 W7 O23 . . 101.7(3) n
O32 W7 O23 . . 91.4(3) n
O24 W7 O23 . . 153.9(2) n
O7 W7 O28 . . 97.8(3) n
O32 W7 O28 . . 157.6(3) n
O24 W7 O28 . . 84.0(3) n
O23 W7 O28 . . 82.3(3) n
O7 W7 O36 . . 171.1(3) n
O32 W7 O36 . . 84.4(2) n
O24 W7 O36 . . 78.1(2) n
O23 W7 O36 . . 76.7(2) n
O28 W7 O36 . . 73.3(2) n
O8 W8 O33 . . 104.0(3) n
O8 W8 O24 . . 103.1(3) n
O33 W8 O24 . . 92.4(3) n
O8 W8 O25 . . 100.2(3) n
O33 W8 O25 . . 90.7(3) n
O24 W8 O25 . . 155.0(3) n
O8 W8 O29 . . 98.7(3) n
O33 W8 O29 . . 157.2(3) n
O24 W8 O29 . . 84.1(2) n
O25 W8 O29 . . 83.5(3) n
O8 W8 O36 . . 171.7(3) n
O33 W8 O36 . . 84.0(3) n
O24 W8 O36 . . 78.6(2) n
O25 W8 O36 . . 77.1(2) n
O29 W8 O36 . . 73.3(2) n
O9 W9 O34 . . 103.4(3) n
O9 W9 O26 . . 101.3(3) n
O34 W9 O26 . . 91.6(3) n
O9 W9 O25 . . 102.8(3) n
O34 W9 O25 . . 91.8(3) n
O26 W9 O25 . . 154.1(3) n
O9 W9 O30 . . 98.1(3) n
O34 W9 O30 . . 158.5(3) n
O26 W9 O30 . . 83.6(3) n
O25 W9 O30 . . 83.9(3) n
O9 W9 O36 . . 172.2(3) n
O34 W9 O36 . . 84.3(2) n
O26 W9 O36 . . 77.2(2) n
O25 W9 O36 . . 77.5(2) n
O30 W9 O36 . . 74.1(2) n
O10 W10 O29 . . 103.7(3) n
O10 W10 O28 . . 102.7(3) n
O29 W10 O28 . . 88.1(3) n
O10 W10 O27 . . 101.9(3) n
O29 W10 O27 . . 154.3(3) n
O28 W10 O27 . . 87.2(3) n
O10 W10 O30 . . 102.6(3) n
O29 W10 O30 . . 87.3(3) n
O28 W10 O30 . . 154.7(3) n
O27 W10 O30 . . 86.2(3) n
O10 W10 O36 . . 178.8(3) n
O29 W10 O36 . . 77.4(2) n
O28 W10 O36 . . 77.7(2) n
O27 W10 O36 . . 76.9(2) n
O30 W10 O36 . . 77.0(2) n
O22 Dy O19 . . 75.4(2) n
O22 Dy O20 . . 117.8(2) n
O19 Dy O20 . . 74.1(2) n
O22 Dy O34 . . 139.6(2) n
O19 Dy O34 . . 143.0(2) n
O20 Dy O34 . . 76.7(2) n
O22 Dy O21 . . 75.1(2) n
O19 Dy O21 . . 118.7(2) n
O20 Dy O21 . . 74.3(2) n
O34 Dy O21 . . 73.4(2) n
O22 Dy O32 . . 78.0(2) n
O19 Dy O32 . . 75.9(2) n
O20 Dy O32 . . 140.4(2) n
O34 Dy O32 . . 116.0(2) n
O21 Dy O32 . . 144.1(2) n
O22 Dy O33 . . 144.6(2) n
O19 Dy O33 . . 77.6(2) n
O20 Dy O33 . . 75.3(2) n
O34 Dy O33 . . 73.4(2) n
O21 Dy O33 . . 139.1(2) n
O32 Dy O33 . . 73.5(2) n
O22 Dy O31 . . 75.3(2) n
O19 Dy O31 . . 141.3(2) n
O20 Dy O31 . . 143.1(2) n
O34 Dy O31 . . 73.4(2) n
O21 Dy O31 . . 76.8(2) n
O32 Dy O31 . . 73.7(2) n
O33 Dy O31 . . 115.2(2) n
O41 Na1 O39 . . 90.5(3) n
O41 Na1 O37 . . 158.1(3) n
O39 Na1 O37 . . 96.0(3) n
O41 Na1 O38 . . 109.3(3) n
O39 Na1 O38 . . 82.2(3) n
O37 Na1 O38 . . 92.4(3) n
O41 Na1 O8 . 1_556 81.8(3) n
O39 Na1 O8 . 1_556 164.9(3) n
O37 Na1 O8 . 1_556 95.9(3) n
O38 Na1 O8 . 1_556 88.0(3) n
O41 Na1 O40 . . 77.8(3) n
O39 Na1 O40 . . 121.1(3) n
O37 Na1 O40 . . 80.9(3) n
O38 Na1 O40 . . 156.2(3) n
O8 Na1 O40 1_556 . 70.2(3) n
O43 Na2 O42 . . 163.9(3) n
O43 Na2 O40 . . 82.4(3) n
O42 Na2 O40 . . 87.7(3) n
O43 Na2 O45 . . 85.8(3) n
O42 Na2 O45 . . 105.1(3) n
O40 Na2 O45 . . 166.8(3) n
O43 Na2 O44 . . 79.5(3) n
O42 Na2 O44 . . 90.2(3) n
O40 Na2 O44 . . 102.0(3) n
O45 Na2 O44 . . 81.5(3) n
O43 Na2 O41 . . 102.3(3) n
O42 Na2 O41 . . 88.2(3) n
O40 Na2 O41 . . 78.7(3) n
O45 Na2 O41 . . 98.2(3) n
O44 Na2 O41 . . 178.2(3) n
O47 Na3 O45 . . 171.2(3) n
O47 Na3 O44 . . 89.6(3) n
O45 Na3 O44 . . 82.5(3) n
O47 Na3 O46 . . 85.1(3) n
O45 Na3 O46 . . 99.2(3) n
O44 Na3 O46 . . 94.2(3) n
O47 Na3 O48 . . 100.4(3) n
O45 Na3 O48 . . 87.2(3) n
O44 Na3 O48 . . 169.0(3) n
O46 Na3 O48 . . 91.3(3) n
O47 Na3 O49 . . 79.5(3) n
O45 Na3 O49 . . 98.4(3) n
O44 Na3 O49 . . 101.9(3) n
O46 Na3 O49 . . 157.5(3) n
O48 Na3 O49 . . 75.7(3) n
O50 Na4 O48 . . 163.5(3) n
O50 Na4 O51 . . 87.9(3) n
O48 Na4 O51 . . 96.9(3) n
O50 Na4 O52 . . 92.7(3) n
O48 Na4 O52 . . 102.7(3) n
O51 Na4 O52 . . 94.2(3) n
O50 Na4 O49 . . 84.7(3) n
O48 Na4 O49 . . 78.8(3) n
O51 Na4 O49 . . 112.3(3) n
O52 Na4 O49 . . 153.3(3) n
O50 Na4 O1 . 1_556 77.4(3) n
O48 Na4 O1 . 1_556 99.0(3) n
O51 Na4 O1 . 1_556 163.9(3) n
O52 Na4 O1 . 1_556 80.2(2) n
O49 Na4 O1 . 1_556 73.3(3) n
O53 Na5 O53 2_556 . 83.0(3) n
O53 Na5 O54 2_556 . 174.3(3) n
O53 Na5 O54 . . 91.4(3) n
O53 Na5 O52 2_556 . 86.4(3) n
O53 Na5 O52 . . 169.2(3) n
O54 Na5 O52 . . 99.2(3) n
O53 Na5 O4 2_556 2_556 95.8(3) n
O53 Na5 O4 . 2_556 99.8(3) n
O54 Na5 O4 . 2_556 86.0(3) n
O52 Na5 O4 . 2_556 83.1(3) n
O53 Na5 O55 2_556 . 94.3(3) n
O53 Na5 O55 . . 84.3(3) n
O54 Na5 O55 . . 84.3(3) n
O52 Na5 O55 . . 94.6(3) n
O4 Na5 O55 2_556 . 169.5(3) n
O54 Na6 O58 . . 104.7(3) n
O54 Na6 O55 . . 86.1(3) n
O58 Na6 O55 . . 168.8(3) n
O54 Na6 O57 . . 85.8(3) n
O58 Na6 O57 . . 88.5(3) n
O55 Na6 O57 . . 89.7(3) n
O54 Na6 O56 . . 93.4(3) n
O58 Na6 O56 . . 82.8(3) n
O55 Na6 O56 . . 99.5(3) n
O57 Na6 O56 . . 170.8(3) n
O54 Na6 O59 . . 166.2(3) n
O58 Na6 O59 . . 85.8(3) n
O55 Na6 O59 . . 83.9(3) n
O57 Na6 O59 . . 103.6(3) n
O56 Na6 O59 . . 78.9(3) n
O58 Na7 O66 . . 103.1(3) n
O58 Na7 O65 . . 162.3(3) n
O66 Na7 O65 . . 92.2(3) n
O58 Na7 O60 . . 86.2(3) n
O66 Na7 O60 . . 159.5(3) n
O65 Na7 O60 . . 82.2(3) n
O58 Na7 O59 . . 87.5(3) n
O66 Na7 O59 . . 81.2(3) n
O65 Na7 O59 . . 86.2(3) n
O60 Na7 O59 . . 117.8(3) n
O58 Na7 O61 . . 99.6(3) n
O66 Na7 O61 . . 81.5(3) n
O65 Na7 O61 . . 91.2(3) n
O60 Na7 O61 . . 79.0(3) n
O59 Na7 O61 . . 162.3(3) n
O60 Na8 O63 . . 88.8(3) n
O60 Na8 O61 . . 83.8(3) n
O63 Na8 O61 . . 166.8(3) n
O60 Na8 O64 . . 171.7(3) n
O63 Na8 O64 . . 82.9(3) n
O61 Na8 O64 . . 104.4(3) n
O60 Na8 O62 . . 98.7(3) n
O63 Na8 O62 . . 106.7(3) n
O61 Na8 O62 . . 85.3(3) n
O64 Na8 O62 . . 83.2(3) n
O60 Na8 O2 . 2_566 92.9(3) n
O63 Na8 O2 . 2_566 76.3(3) n
O61 Na8 O2 . 2_566 93.1(3) n
O64 Na8 O2 . 2_566 85.7(3) n
O62 Na8 O2 . 2_566 168.0(3) n
O68 Na9 O66 2_566 . 95.6(3) n
O68 Na9 O68 2_566 . 88.2(3) n
O66 Na9 O68 . . 171.7(3) n
O68 Na9 O67 2_566 . 167.9(3) n
O66 Na9 O67 . . 86.8(3) n
O68 Na9 O67 . . 88.0(3) n
O68 Na9 O65 2_566 . 95.9(3) n
O66 Na9 O65 . . 95.4(3) n
O68 Na9 O65 . . 91.5(3) n
O67 Na9 O65 . . 95.7(3) n
W1 O1 Na4 . 1_554 132.3(3) n
W2 O2 Na8 . 2_566 134.4(3) n
W4 O4 Na5 . 2_556 154.9(4) n
W8 O8 Na1 . 1_554 145.2(4) n
W2 O11 W1 . . 113.4(3) n
W2 O12 W3 . . 113.9(3) n
W4 O13 W3 . . 114.6(3) n
W4 O14 W1 . . 116.2(3) n
W5 O15 W1 . . 115.2(3) n
W5 O16 W2 . . 115.3(3) n
W5 O17 W3 . . 116.1(3) n
W5 O18 W4 . . 116.9(3) n
W1 O19 Dy . . 128.6(3) n
W2 O20 Dy . . 130.8(3) n
W3 O21 Dy . . 129.0(3) n
W4 O22 Dy . . 130.9(3) n
W6 O23 W7 . . 114.3(3) n
W8 O24 W7 . . 113.7(3) n
W9 O25 W8 . . 114.2(3) n
W9 O26 W6 . . 114.2(3) n
W10 O27 W6 . . 115.0(3) n
W10 O28 W7 . . 115.7(3) n
W10 O29 W8 . . 116.3(3) n
W10 O30 W9 . . 114.8(3) n
W6 O31 Dy . . 130.8(3) n
W7 O32 Dy . . 131.1(3) n
W8 O33 Dy . . 132.1(3) n
W9 O34 Dy . . 131.6(3) n
W5 O35 W2 . . 94.4(2) n
W5 O35 W3 . . 93.4(2) n
W2 O35 W3 . . 90.87(19) n
W5 O35 W1 . . 92.8(2) n
W2 O35 W1 . . 89.4(2) n
W3 O35 W1 . . 173.7(3) n
W5 O35 W4 . . 92.1(2) n
W2 O35 W4 . . 173.5(3) n
W3 O35 W4 . . 89.0(2) n
W1 O35 W4 . . 89.98(18) n
W10 O36 W6 . . 94.1(2) n
W10 O36 W9 . . 94.1(2) n
W6 O36 W9 . . 90.6(2) n
W10 O36 W8 . . 92.9(2) n
W6 O36 W8 . . 172.8(3) n
W9 O36 W8 . . 90.3(2) n
W10 O36 W7 . . 93.3(2) n
W6 O36 W7 . . 89.7(2) n
W9 O36 W7 . . 172.5(3) n
W8 O36 W7 . . 88.5(2) n

loop_
_geom_bond_atom_site_label_1
_geom_bond_atom_site_label_2
_geom_bond_site_symmetry_2
_geom_bond_distance
_geom_bond_publ_flag
W1 O1 . 1.729(7) y
W1 O19 . 1.800(7) y
W1 O11 . 1.950(6) y
W1 O14 . 1.958(7) y
W1 O15 . 2.039(6) y
W1 O35 . 2.315(6) y
W2 O2 . 1.725(7) y
W2 O20 . 1.792(6) y
W2 O11 . 1.935(6) y
W2 O12 . 1.947(6) y
W2 O16 . 2.009(7) y
W2 O35 . 2.301(5) y
W3 O3 . 1.738(6) y
W3 O21 . 1.797(6) y
W3 O13 . 1.947(6) y
W3 O12 . 1.969(6) y
W3 O17 . 1.999(6) y
W3 O35 . 2.305(6) y
W4 O4 . 1.715(7) y
W4 O22 . 1.792(6) y
W4 O14 . 1.943(7) y
W4 O13 . 1.946(6) y
W4 O18 . 2.023(6) y
W4 O35 . 2.369(5) y
W5 O5 . 1.726(7) y
W5 O15 . 1.892(6) y
W5 O18 . 1.893(6) y
W5 O17 . 1.922(6) y
W5 O16 . 1.957(6) y
W5 O35 . 2.266(6) y
W6 O6 . 1.730(7) y
W6 O31 . 1.775(6) y
W6 O23 . 1.935(6) y
W6 O26 . 1.966(6) y
W6 O27 . 2.029(6) y
W6 O36 . 2.300(6) y
W7 O7 . 1.722(6) y
W7 O32 . 1.795(6) y
W7 O24 . 1.943(6) y
W7 O23 . 1.960(6) y
W7 O28 . 2.041(7) y
W7 O36 . 2.338(6) y
W8 O8 . 1.738(7) y
W8 O33 . 1.778(6) y
W8 O24 . 1.942(6) y
W8 O25 . 1.960(6) y
W8 O29 . 2.021(6) y
W8 O36 . 2.320(6) y
W9 O9 . 1.736(6) y
W9 O34 . 1.786(6) y
W9 O26 . 1.935(7) y
W9 O25 . 1.949(6) y
W9 O30 . 2.025(6) y
W9 O36 . 2.310(6) y
W10 O10 . 1.731(7) y
W10 O29 . 1.882(6) y
W10 O28 . 1.906(6) y
W10 O27 . 1.925(6) y
W10 O30 . 1.940(6) y
W10 O36 . 2.254(6) y
Dy O22 . 2.355(6) y
Dy O19 . 2.378(7) y
Dy O20 . 2.380(6) y
Dy O34 . 2.391(6) y
Dy O21 . 2.392(6) y
Dy O32 . 2.393(6) y
Dy O33 . 2.398(6) y
Dy O31 . 2.405(6) y
Na1 O41 . 2.394(9) n
Na1 O39 . 2.434(9) n
Na1 O37 . 2.433(9) n
Na1 O38 . 2.447(9) n
Na1 O8 1_556 2.476(8) n
Na1 O40 . 2.517(9) n
Na2 O43 . 2.345(11) n
Na2 O42 . 2.361(9) n
Na2 O40 . 2.410(8) n
Na2 O45 . 2.440(8) n
Na2 O44 . 2.441(8) n
Na2 O41 . 2.455(8) n
Na3 O47 . 2.265(8) n
Na3 O45 . 2.389(7) n
Na3 O44 . 2.443(8) n
Na3 O46 . 2.459(10) n
Na3 O48 . 2.469(8) n
Na3 O49 . 2.542(9) n
Na4 O50 . 2.335(8) n
Na4 O48 . 2.406(8) n
Na4 O51 . 2.435(10) n
Na4 O52 . 2.438(8) n
Na4 O49 . 2.439(9) n
Na4 O1 1_556 2.694(8) n
Na5 O53 2_556 2.392(8) n
Na5 O53 . 2.405(8) n
Na5 O54 . 2.417(8) n
Na5 O52 . 2.432(8) n
Na5 O4 2_556 2.462(8) n
Na5 O55 . 2.470(8) n
Na6 O54 . 2.355(8) n
Na6 O58 . 2.386(8) n
Na6 O55 . 2.447(8) n
Na6 O57 . 2.459(9) n
Na6 O56 . 2.490(8) n
Na6 O59 . 2.503(8) n
Na7 O58 . 2.336(8) n
Na7 O66 . 2.370(9) n
Na7 O65 . 2.424(8) n
Na7 O60 . 2.473(9) n
Na7 O59 . 2.478(8) n
Na7 O61 . 2.522(8) n
Na8 O60 . 2.369(8) n
Na8 O63 . 2.374(9) n
Na8 O61 . 2.388(8) n
Na8 O64 . 2.399(8) n
Na8 O62 . 2.444(9) n
Na8 O2 2_566 2.708(8) n
Na9 O68 2_566 2.286(8) n
Na9 O66 . 2.324(9) n
Na9 O68 . 2.336(8) n
Na9 O67 . 2.337(7) n
Na9 O65 . 2.346(9) n
O1 Na4 1_554 2.694(8) n
O2 Na8 2_566 2.708(8) n
O4 Na5 2_556 2.462(8) n
O8 Na1 1_554 2.476(8) n
O53 Na5 2_556 2.392(8) n
O68 Na9 2_566 2.286(8) n
